data_2014775
loop_
_publ_author_name
'Torben Birk'
'Henning Osholm S\/orensen'
'Jesper Bendix'

_publ_section_title
;
 Two square-pyramidal chromium(V)--nitride complexes:
 bis(2-methylquinolin-8-olato)nitridochromium(V) and
 nitridobis(2-sulfidopyridine <i>N</i>-oxide)chromium(V)
;
_journal_issue 5
_journal_name_full 'Acta Crystallographica Section C'
_journal_page_first m231
_journal_page_last m233
_journal_paper_doi 10.1107/S0108270105008693
_journal_volume 61
_journal_year 2005
_chemical_formula_iupac '[Cr (C10 H8 N O)2 N]'
_chemical_formula_moiety 'C20 H16 Cr N3 O2'
_chemical_formula_sum 'C20 H16 Cr N3 O2'
_chemical_formula_weight 382.36
_chemical_name_systematic
;
bis(2-methylquinolin-8-olato)nitridochromium(V)
;
_space_group_IT_number 15
_symmetry_cell_setting monoclinic
_symmetry_space_group_name_Hall '-C 2yc'
_symmetry_space_group_name_H-M 'C 1 2/c 1'
_atom_sites_solution_hydrogens difmap
_atom_sites_solution_primary direct
_atom_sites_solution_secondary difmap
_cell_angle_alpha 90.00
_cell_angle_beta 103.967(7)
_cell_angle_gamma 90.00
_cell_formula_units_Z 4
_cell_length_a 16.8980(14)
_cell_length_b 7.6853(7)
_cell_length_c 13.2955(12)
_cell_measurement_reflns_used 31996
_cell_measurement_temperature 122.0(10)
_cell_measurement_theta_max 39.9
_cell_measurement_theta_min 2.9
_cell_volume 1675.6(3)
_computing_cell_refinement 'COLLECT (Nonius, 1999)'
_computing_data_collection 'EVALCCD (Duisenberg <i>et al.</i>, 2003)'
_computing_data_reduction EVALCCD
_computing_molecular_graphics 'PLATON (Spek, 2003)'
_computing_publication_material 'program (reference?)'
_computing_structure_refinement 'SHELXL97 (Sheldrick, 1997)'
_computing_structure_solution 'SIR97 (Altomare <i>et al.</i>, 1999)'
_diffrn_ambient_temperature 122.0(10)
_diffrn_measured_fraction_theta_full 0.999
_diffrn_measured_fraction_theta_max 0.999
_diffrn_measurement_device_type 'Nonius KappaCCD'
_diffrn_measurement_method '\f and \w scans'
_diffrn_radiation_monochromator graphite
_diffrn_radiation_source 'fine-focus sealed tube'
_diffrn_radiation_type MoK\a
_diffrn_radiation_wavelength 0.71073
_diffrn_reflns_av_R_equivalents 0.0355
_diffrn_reflns_av_sigmaI/netI 0.0153
_diffrn_reflns_limit_h_max 30
_diffrn_reflns_limit_h_min -30
_diffrn_reflns_limit_k_max 13
_diffrn_reflns_limit_k_min -13
_diffrn_reflns_limit_l_max 24
_diffrn_reflns_limit_l_min -24
_diffrn_reflns_number 49933
_diffrn_reflns_theta_full 39.97
_diffrn_reflns_theta_max 39.97
_diffrn_reflns_theta_min 2.93
_diffrn_standards_decay_% 0
_diffrn_standards_number 0
_exptl_absorpt_coefficient_mu 0.703
_exptl_absorpt_correction_T_max 0.918
_exptl_absorpt_correction_T_min 0.813
_exptl_absorpt_correction_type numerical
_exptl_absorpt_process_details
;
Gaussian integration (Coppens, 1970)
;
_exptl_crystal_colour orange
_exptl_crystal_density_diffrn 1.516
_exptl_crystal_density_method 'not measured'
_exptl_crystal_description Prism
_exptl_crystal_F_000 788
_exptl_crystal_size_max 0.44
_exptl_crystal_size_mid 0.37
_exptl_crystal_size_min 0.17
_refine_diff_density_max 0.557
_refine_diff_density_min -0.497
_refine_ls_extinction_method none
_refine_ls_goodness_of_fit_ref 1.144
_refine_ls_hydrogen_treatment constr
_refine_ls_matrix_type full
_refine_ls_number_parameters 120
_refine_ls_number_reflns 5177
_refine_ls_number_restraints 0
_refine_ls_restrained_S_all 1.144
_refine_ls_R_factor_all 0.0380
_refine_ls_R_factor_gt 0.0284
_refine_ls_shift/su_max 0.000
_refine_ls_shift/su_mean 0.000
_refine_ls_structure_factor_coef Fsqd
_refine_ls_weighting_details 'calc w=1/[\s^2^(Fo^2^)+(0.0361P)^2^+1.038P] where P=(Fo^2^+2Fc^2^)/3'
_refine_ls_weighting_scheme calc
_refine_ls_wR_factor_gt 0.0773
_refine_ls_wR_factor_ref 0.0846
_reflns_number_gt 4523
_reflns_number_total 5177
_reflns_threshold_expression I>2\s(I)
_cod_data_source_file bg1000.cif
_cod_data_source_block I
_cod_depositor_comments
;
The following automatic conversions were performed:
'_symmetry_cell_setting' value 'Monoclinic' changed to 'monoclinic'
according to '/home/saulius/struct/CIF-dictionaries/cif_core.dic'
dictionary named 'cif_core.dic' version 2.4.1 from 2010-06-29.

Automatic conversion script
Id: cif_fix_enum 1527 2010-12-29 10:47:43Z saulius 

The following automatic conversions were performed:

'_symmetry_cell_setting' value 'Monoclinic' changed to 'monoclinic'
according to /home/saulius/struct/CIF-dictionaries/cif_core.dic
dictionary named 'cif_core.dic' version 2.4.1 from 2010-06-29.

Automatic conversion script
Id: cif_fix_values 1715 2011-07-08 13:25:40Z adriana 
;
_cod_original_sg_symbol_H-M 'C 2/c'
_cod_database_code 2014775
_cod_database_fobs_code 2014775

loop_
_symmetry_equiv_pos_as_xyz
'x, y, z'
'-x, y, -z+1/2'
'x+1/2, y+1/2, z'
'-x+1/2, y+1/2, -z+1/2'
'-x, -y, -z'
'x, -y, z-1/2'
'-x+1/2, -y+1/2, -z'
'x+1/2, -y+1/2, z-1/2'

loop_
_atom_site_label
_atom_site_fract_x
_atom_site_fract_y
_atom_site_fract_z
_atom_site_U_iso_or_equiv
_atom_site_adp_type
_atom_site_calc_flag
_atom_site_refinement_flags
_atom_site_occupancy
_atom_site_disorder_assembly
_atom_site_disorder_group
_atom_site_type_symbol
Cr1 0.0000 0.22857(2) 0.2500 0.01337(4) Uani d S 1 . . Cr
C1 0.10441(4) 0.33551(9) 0.12170(5) 0.01426(10) Uani d . 1 . . C
C2 0.14601(4) 0.36423(10) 0.22685(6) 0.01602(11) Uani d . 1 . . C
C3 0.22434(5) 0.43091(12) 0.24758(7) 0.02135(14) Uani d . 1 . . C
C4 0.26199(5) 0.46655(13) 0.16573(8) 0.02351(15) Uani d . 1 . . C
C5 0.22225(5) 0.43762(12) 0.06387(7) 0.02212(14) Uani d . 1 . . C
C6 0.14149(5) 0.37214(10) 0.03976(6) 0.01699(11) Uani d . 1 . . C
C7 0.09385(5) 0.34031(11) -0.06183(6) 0.02052(13) Uani d . 1 . . C
C8 0.01626(5) 0.27672(11) -0.07544(6) 0.01953(12) Uani d . 1 . . C
C9 -0.01658(4) 0.23936(10) 0.01081(6) 0.01604(11) Uani d . 1 . . C
C10 -0.09979(5) 0.16034(12) -0.00662(7) 0.02214(14) Uani d . 1 . . C
N1 0.0000 0.02569(14) 0.2500 0.02243(18) Uani d S 1 . . N
N2 0.02679(4) 0.27016(8) 0.10699(5) 0.01422(9) Uani d . 1 . . N
O1 0.10634(3) 0.32522(9) 0.29926(4) 0.01886(10) Uani d . 1 . . O
H10A -0.1005 0.0760 0.0484 0.033 Uiso calc PR 0.633(18) A 1 H
H10B -0.1134 0.1013 -0.0739 0.033 Uiso calc PR 0.633(18) A 1 H
H10C -0.1399 0.2520 -0.0057 0.033 Uiso calc PR 0.633(18) A 1 H
H11A -0.0974 0.0379 -0.0264 0.033 Uiso calc PR 0.367(18) A 2 H
H11B -0.1376 0.2233 -0.0622 0.033 Uiso calc PR 0.367(18) A 2 H
H11C -0.1188 0.1681 0.0573 0.033 Uiso calc PR 0.367(18) A 2 H
H3 0.2530 0.4528 0.3172 0.026 Uiso calc R 1 . . H
H4 0.3160 0.5115 0.1814 0.028 Uiso calc R 1 . . H
H5 0.2488 0.4614 0.0101 0.027 Uiso calc R 1 . . H
H7 0.1156 0.3629 -0.1201 0.025 Uiso calc R 1 . . H
H8 -0.0160 0.2574 -0.1436 0.023 Uiso calc R 1 . . H

loop_
_atom_site_aniso_label
_atom_site_aniso_U_11
_atom_site_aniso_U_22
_atom_site_aniso_U_33
_atom_site_aniso_U_12
_atom_site_aniso_U_13
_atom_site_aniso_U_23
C1 0.0122(2) 0.0135(2) 0.0175(3) 0.00081(18) 0.00448(19) -0.00045(19)
C10 0.0166(3) 0.0254(4) 0.0224(3) -0.0034(2) 0.0009(2) -0.0043(3)
C2 0.0117(2) 0.0181(3) 0.0183(3) 0.0000(2) 0.0038(2) -0.0024(2)
C3 0.0130(3) 0.0261(4) 0.0248(3) -0.0032(2) 0.0044(2) -0.0042(3)
C4 0.0153(3) 0.0253(4) 0.0316(4) -0.0044(2) 0.0089(3) -0.0024(3)
C5 0.0195(3) 0.0217(3) 0.0285(4) -0.0030(2) 0.0122(3) 0.0007(3)
C6 0.0177(3) 0.0145(3) 0.0205(3) 0.0002(2) 0.0080(2) 0.0012(2)
C7 0.0253(3) 0.0194(3) 0.0185(3) 0.0006(2) 0.0085(2) 0.0027(2)
C8 0.0235(3) 0.0187(3) 0.0158(3) 0.0014(2) 0.0036(2) 0.0006(2)
C9 0.0159(3) 0.0152(3) 0.0162(3) 0.0010(2) 0.0021(2) -0.0009(2)
Cr1 0.01149(6) 0.01431(7) 0.01440(6) 0.000 0.00334(4) 0.000
N1 0.0312(5) 0.0160(4) 0.0198(4) 0.000 0.0057(3) 0.000
N2 0.0124(2) 0.0146(2) 0.0155(2) -0.00011(17) 0.00333(17) -0.00123(18)
O1 0.01330(19) 0.0271(3) 0.0166(2) -0.00266(19) 0.00454(16) -0.00379(19)

loop_
_atom_type_symbol
_atom_type_description
_atom_type_scat_dispersion_real
_atom_type_scat_dispersion_imag
_atom_type_scat_source
C C 0.0033 0.0016 'International Tables Vol C Tables 4.2.6.8 and 6.1.1.4'
H H 0.0000 0.0000 'International Tables Vol C Tables 4.2.6.8 and 6.1.1.4'
O O 0.0106 0.0060 'International Tables Vol C Tables 4.2.6.8 and 6.1.1.4'
N N 0.0061 0.0033 'International Tables Vol C Tables 4.2.6.8 and 6.1.1.4'
Cr Cr 0.3209 0.6236 'International Tables Vol C Tables 4.2.6.8 and 6.1.1.4'

loop_
_geom_angle_atom_site_label_1
_geom_angle_atom_site_label_2
_geom_angle_atom_site_label_3
_geom_angle_site_symmetry_1
_geom_angle_site_symmetry_3
_geom_angle
N1 Cr1 O1 . . 112.91(2)
O1 Cr1 O1 . 2 134.18(4)
O1 Cr1 N2 . 2 91.21(2)
N1 Cr1 N2 . . 98.828(18)
O1 Cr1 N2 . . 81.92(2)
N2 Cr1 N2 2 . 162.34(4)
C2 O1 Cr1 . . 115.83(5)
N2 C1 C6 . . 123.37(7)
N2 C1 C2 . . 115.15(6)
C6 C1 C2 . . 121.48(6)
C1 C6 C7 . . 116.49(7)
C1 C6 C5 . . 118.65(7)
C7 C6 C5 . . 124.86(7)
C9 N2 C1 . . 119.11(6)
C9 N2 Cr1 . . 131.18(5)
C1 N2 Cr1 . . 109.67(5)
C7 C8 C9 . . 120.94(7)
C7 C8 H8 . . 119.5
C9 C8 H8 . . 119.5
O1 C2 C3 . . 124.26(7)
O1 C2 C1 . . 117.36(6)
C3 C2 C1 . . 118.38(7)
N2 C9 C8 . . 120.52(7)
N2 C9 C10 . . 119.93(7)
C8 C9 C10 . . 119.53(7)
C8 C7 C6 . . 119.54(7)
C8 C7 H7 . . 120.2
C6 C7 H7 . . 120.2
C4 C5 C6 . . 119.64(7)
C4 C5 H5 . . 120.2
C6 C5 H5 . . 120.2
C2 C3 C4 . . 120.33(8)
C2 C3 H3 . . 119.8
C4 C3 H3 . . 119.8
C5 C4 C3 . . 121.51(7)
C5 C4 H4 . . 119.2
C3 C4 H4 . . 119.2
C9 C10 H10A . . 109.5
C9 C10 H10B . . 109.5
H10A C10 H10B . . 109.5
C9 C10 H10C . . 109.5
H10A C10 H10C . . 109.5
H10B C10 H10C . . 109.5
C9 C10 H11A . . 109.5
C9 C10 H11B . . 109.5
H11A C10 H11B . . 109.5
C9 C10 H11C . . 109.5
H11A C10 H11C . . 109.5
H11B C10 H11C . . 109.5

loop_
_geom_bond_atom_site_label_1
_geom_bond_atom_site_label_2
_geom_bond_site_symmetry_2
_geom_bond_distance
_geom_bond_publ_flag
Cr1 N1 . 1.5591(11) ?
Cr1 O1 . 1.9082(6) ?
Cr1 N2 . 2.0827(6) ?
O1 C2 . 1.3333(9) ?
C1 N2 . 1.3738(9) ?
C1 C6 . 1.4099(10) ?
C1 C2 . 1.4224(10) ?
C6 C7 . 1.4168(12) ?
C6 C5 . 1.4168(11) ?
N2 C9 . 1.3327(10) ?
C8 C7 . 1.3697(12) ?
C8 C9 . 1.4186(11) ?
C8 H8 . 0.9500 ?
C2 C3 . 1.3837(10) ?
C9 C10 . 1.4974(11) ?
C7 H7 . 0.9500 ?
C5 C4 . 1.3767(13) ?
C5 H5 . 0.9500 ?
C3 C4 . 1.4137(12) ?
C3 H3 . 0.9500 ?
C4 H4 . 0.9500 ?
C10 H10A . 0.9800 ?
C10 H10B . 0.9800 ?
C10 H10C . 0.9800 ?
C10 H11A . 0.9800 ?
C10 H11B . 0.9800 ?
C10 H11C . 0.9800 ?

loop_
_geom_torsion_atom_site_label_1
_geom_torsion_atom_site_label_2
_geom_torsion_atom_site_label_3
_geom_torsion_atom_site_label_4
_geom_torsion_site_symmetry_1
_geom_torsion
N1 Cr1 O1 C2 . 93.82(6)
O1 Cr1 O1 C2 2 -86.18(6)
N2 Cr1 O1 C2 2 -166.07(6)
N2 Cr1 O1 C2 . -2.39(6)
N2 C1 C6 C7 . 0.85(11)
C2 C1 C6 C7 . -179.27(7)
N2 C1 C6 C5 . -179.35(7)
C2 C1 C6 C5 . 0.52(11)
C6 C1 N2 C9 . -0.12(11)
C2 C1 N2 C9 . 180.00(7)
C6 C1 N2 Cr1 . 177.91(6)
C2 C1 N2 Cr1 . -1.98(8)
N1 Cr1 N2 C9 . 68.00(7)
O1 Cr1 N2 C9 . -179.93(7)
O1 Cr1 N2 C9 2 -45.41(7)
N2 Cr1 N2 C9 2 -112.00(7)
N1 Cr1 N2 C1 . -109.72(5)
O1 Cr1 N2 C1 . 2.36(5)
O1 Cr1 N2 C1 2 136.88(5)
N2 Cr1 N2 C1 2 70.29(5)
Cr1 O1 C2 C3 . -178.22(7)
Cr1 O1 C2 C1 . 2.02(9)
N2 C1 C2 O1 . 0.15(10)
C6 C1 C2 O1 . -179.73(7)
N2 C1 C2 C3 . -179.62(7)
C6 C1 C2 C3 . 0.49(11)
C1 N2 C9 C8 . -1.24(11)
Cr1 N2 C9 C8 . -178.78(6)
C1 N2 C9 C10 . 177.13(7)
Cr1 N2 C9 C10 . -0.40(11)
C7 C8 C9 N2 . 1.90(12)
C7 C8 C9 C10 . -176.48(8)
C9 C8 C7 C6 . -1.12(12)
C1 C6 C7 C8 . -0.20(11)
C5 C6 C7 C8 . -179.98(8)
C1 C6 C5 C4 . -1.05(12)
C7 C6 C5 C4 . 178.73(8)
O1 C2 C3 C4 . 179.26(8)
C1 C2 C3 C4 . -0.98(12)
C6 C5 C4 C3 . 0.58(14)
C2 C3 C4 C5 . 0.46(14)
